data_1516384
loop_
_publ_author_name
'Guidoni, Leonardo'
'Gontrani, Lorenzo'
'Bencivenni, Luigi'
'Sadun, Claudia'
'Ballirano, Paolo'

_publ_section_title
;
 Overcoming the inadequacy of X-ray powder diffraction in reliable
 hydrogen location with the aid of first principles calculations: crystal
 structure determination of orotaldehyde monohydrate.
;
_journal_issue 1
_journal_name_full 'The journal of physical chemistry. A'
_journal_page_first 353
_journal_page_last 359
_journal_paper_doi 10.1021/jp809076t
_journal_volume 113
_journal_year 2009
_chemical_formula_sum 'C5 H6 N2 O4'
_chemical_formula_weight 158.11
_chemical_name_systematic ?
_space_group_IT_number 14
_symmetry_cell_setting monoclinic
_symmetry_space_group_name_Hall '-P 2yab'
_symmetry_space_group_name_H-M 'P 1 21/a 1'
_atom_sites_solution_hydrogens geom
_atom_sites_solution_primary direct
_atom_sites_solution_secondary direct
_audit_creation_date 2008-10-22T10:11
_audit_creation_method 'from EXP file using GSAS2CIF'
_audit_update_record
;
2008-10-22T10:11  Initial CIF as created by GSAS2CIF

2008-10-22 # Formatted by publCIF
;
_cell_angle_alpha 90.0
_cell_angle_beta 111.0090(12)
_cell_angle_gamma 90.0
_cell_formula_units_Z 4
_cell_length_a 15.77423(27)
_cell_length_b 8.07596(8)
_cell_length_c 5.00886(8)
_cell_measurement_pressure 101.325
_cell_measurement_temperature 296(1)
_cell_volume 595.671(16)
_computing_cell_refinement GSAS
_computing_data_collection DiffracPlus
_computing_structure_refinement GSAS
_computing_structure_solution 'EXPO 2004'
_diffrn_ambient_pressure 101.325
_diffrn_ambient_temperature 296(1)
_diffrn_detector Vantec-1
_diffrn_detector_type PSD
_diffrn_measurement_device_type 'AXS Bruker D8 Advance'
_diffrn_radiation_monochromator 'Goebel mirror'
_diffrn_radiation_probe x-ray
_diffrn_radiation_source 'Sealed tube'
_exptl_absorpt_correction_T_max 1.00000
_exptl_absorpt_correction_T_min 1.00000
_exptl_absorpt_process_details
;   GSAS Absorption/surface roughness correction: function number 0
 No correction is applied.
;
_exptl_crystal_density_diffrn 1.763
_exptl_crystal_density_meas 1.7(1)
_exptl_crystal_density_method flotation
_pd_block_id 2008-10-22T10:11|4FURA_BIS_DIOLO_ADVA|p|Siemens_D5005
_pd_calc_method 'Rietveld Refinement'
_pd_instr_location ' ?'
_pd_meas_2theta_range_inc 0.02151
_pd_meas_2theta_range_max 140.69606
_pd_meas_2theta_range_min 4.0
_pd_meas_number_of_points 6356
_pd_meas_scan_method step
_pd_phase_name 'Orotaldehyde Monohydrate'
_pd_proc_2theta_range_inc 0.02151
_pd_proc_2theta_range_max 140.69606
_pd_proc_2theta_range_min 4.0
_pd_proc_info_datetime 2008-10-22T10:11:41
_pd_proc_info_excluded_regions none
_pd_proc_ls_background_function
;   GSAS Background function number 1 with 32 terms.
 Shifted Chebyshev function of 1st kind
      1:    4214.26     2:   -2426.57     3:    1355.78     4:    105.371    
      5:   -309.214     6:    423.378     7:   -257.972     8:   -104.017    
      9:    444.303    10:   -553.109    11:    465.599    12:   -268.599    
     13:   -5.39316    14:    247.891    15:   -297.504    16:    215.760    
     17:   -84.8993    18:   -49.5779    19:    174.561    20:   -183.669    
     21:    104.167    22:   -14.1060    23:   -29.4390    24:    87.7132    
     25:   -94.9654    26:    71.2255    27:    5.82393    28:   -54.1032    
     29:    77.3530    30:   -47.9593    31:    22.5246    32:    6.96448    
;
_pd_proc_ls_peak_cutoff 0.00040
_pd_proc_ls_pref_orient_corr 'spherical harmonics'
_pd_proc_ls_profile_function
;
 CW Profile function number 3 with  19 terms
 Pseudovoigt profile coefficients as parameterized in
 P. Thompson, D.E. Cox & J.B. Hastings (1987). J. Appl. Cryst.,20,79-83.
 Asymmetry correction of L.W. Finger, D.E. Cox & A. P. Jephcoat (1994).
 J. Appl. Cryst.,27,892-900.
 Peak tails are ignored  where the intensity is below 0.0004 times the peak
   Aniso. broadening axis   0.0   0.0   1.0
;
_pd_proc_ls_prof_R_factor 0.0234
_pd_proc_ls_prof_wR_expected 0.0133
_pd_proc_ls_prof_wR_factor 0.0308
_pd_proc_number_of_points 6356
_pd_proc_wavelength 1.540598
_pd_spec_mounting Capillary
_pd_spec_mount_mode transmission
_pd_spec_shape cylinder
_refine_ls_extinction_method none
_refine_ls_goodness_of_fit_all 2.40
_refine_ls_hydrogen_treatment refxyz
_refine_ls_matrix_type full
_refine_ls_number_constraints 0
_refine_ls_number_parameters 110
_refine_ls_number_restraints 85
_refine_ls_R_Fsqd_factor 0.04826
_refine_ls_R_I_factor 0.0357
_refine_ls_shift/su_max 0.08
_refine_ls_shift/su_mean 0.00
_refine_ls_weighting_scheme sigma
_reflns_d_resolution_high 0.820
_reflns_d_resolution_low 7.363
_reflns_limit_h_max 20
_reflns_limit_h_min 0
_reflns_limit_k_max 10
_reflns_limit_k_min 0
_reflns_limit_l_max 6
_reflns_limit_l_min -6
_reflns_number_total 2253
_cod_data_source_file jp809076t_si_001.cif
_cod_data_source_block 4FURA_BIS_DIOLO_ADVA_publ
_cod_original_cell_volume 595.671(15)
_cod_database_code 1516384
_gsas_exptl_extinct_corr_t_min 1.00000
_gsas_exptl_extinct_corr_t_max 1.00000

loop_
_symmetry_equiv_pos_site_id
_symmetry_equiv_pos_as_xyz
1 +x,+y,+z
2 -x+1/2,+y+1/2,-z
-1 -x,-y,-z
-2 +x+1/2,-y+1/2,+z

loop_
_atom_site_type_symbol
_atom_site_label
_atom_site_fract_x
_atom_site_fract_y
_atom_site_fract_z
_atom_site_occupancy
_atom_site_thermal_displace_type
_atom_site_U_iso_or_equiv
_atom_site_symmetry_multiplicity
O O1 0.38658(10) 0.07428(23) 0.7016(4) 1.0 Uiso 0.03159(14) 4
C C2 0.43669(16) 0.15834(33) 0.6038(5) 1.0 Uiso 0.03159(14) 4
N N3 0.39441(12) 0.24462(27) 0.3519(5) 1.0 Uiso 0.03159(14) 4
H H4 0.3361(5) 0.1876(12) 0.1965(20) 1.0 Uiso 0.05 4
C C5 0.43816(16) 0.34616(32) 0.2205(5) 1.0 Uiso 0.03159(14) 4
O O6 0.39931(11) 0.41857(26) -0.0051(4) 1.0 Uiso 0.03159(14) 4
N N7 0.53437(14) 0.34445(28) 0.3482(4) 1.0 Uiso 0.03159(14) 4
H H8 0.5649(4) 0.4253(11) 0.2521(15) 1.0 Uiso 0.05 4
C C9 0.57808(15) 0.26454(33) 0.6031(6) 1.0 Uiso 0.03159(14) 4
C C10 0.53356(17) 0.16972(31) 0.7319(5) 1.0 Uiso 0.03159(14) 4
H H11 0.5626(5) 0.1505(13) 0.9646(11) 1.0 Uiso 0.05 4
C C12 0.68079(16) 0.27062(32) 0.7149(5) 1.0 Uiso 0.03159(14) 4
O O13 0.29725(11) 0.58833(24) 0.41008(33) 1.0 Uiso 0.03159(14) 4
H H14 0.2303(4) 0.5956(14) 0.3851(24) 1.0 Uiso 0.05 4
O O15 0.29001(12) 0.70770(21) 0.9826(4) 1.0 Uiso 0.03159(14) 4
H H16 0.3097(7) 0.5984(9) 0.9455(18) 1.0 Uiso 0.05 4
H H17 0.2110(5) 0.3429(8) 0.6692(18) 1.0 Uiso 0.05 4

loop_
_atom_type_symbol
_atom_type_number_in_cell
_atom_type_scat_dispersion_real
_atom_type_scat_dispersion_imag
_atom_type_scat_Cromer_Mann_a1
_atom_type_scat_Cromer_Mann_a2
_atom_type_scat_Cromer_Mann_a3
_atom_type_scat_Cromer_Mann_a4
_atom_type_scat_Cromer_Mann_b1
_atom_type_scat_Cromer_Mann_b2
_atom_type_scat_Cromer_Mann_b3
_atom_type_scat_Cromer_Mann_b4
_atom_type_scat_Cromer_Mann_c
_atom_type_scat_source
O 16.0 0.047 0.032 3.04850 13.2771 2.28680 5.70110 1.54630 0.32390 0.86700 32.9089 0.25080 International_Tables_Vol_C
C 20.0 0.000 0.000 2.31000 20.8439 1.02000 10.2075 1.58860 0.56870 0.86500 51.6512 0.21560 International_Tables_Vol_C
N 8.0 0.000 0.000 12.2126 0.00570 3.13220 9.89330 2.01250 28.9975 1.16630 0.58260 -11.529 International_Tables_Vol_C
H 24.0 0.000 0.000 0.49300 10.5109 0.32291 26.1257 0.14019 3.14236 0.04081 57.7997 0.00304 International_Tables_Vol_C
I 0.0 0.000 0.000 20.1472 4.34700 18.9949 0.38140 7.51380 27.7660 2.27350 66.8776 4.07120 International_Tables_Vol_C

loop_
_diffrn_radiation_wavelength
_diffrn_radiation_wavelength_wt
_diffrn_radiation_type
_diffrn_radiation_wavelength_id
1.540598 1.000 K\a~1~ 1
1.544390 0.500 K\a~2~ 2

loop_
_geom_angle_atom_site_label_1
_geom_angle_atom_site_label_2
_geom_angle_atom_site_label_3
_geom_angle
_geom_angle_site_symmetry_1
_geom_angle_site_symmetry_3
_geom_angle_publ_flag
O1 C2 N3 117.30(20) 1_555 1_555 n
O1 C2 C10 125.08(22) 1_555 1_555 n
N3 C2 C10 117.62(24) 1_555 1_555 n
C2 N3 H4 116.9(6) 1_555 1_555 n
C2 N3 C5 124.96(19) 1_555 1_555 n
H4 N3 C5 110.7(6) 1_555 1_555 n
N3 C5 O6 123.60(21) 1_555 1_555 n
N3 C5 N7 114.55(20) 1_555 1_555 n
O6 C5 N7 121.40(25) 1_555 1_555 n
C5 N7 H8 112.8(4) 1_555 1_555 n
C5 N7 C9 121.46(23) 1_555 1_555 n
H8 N7 C9 124.7(4) 1_555 1_555 n
N7 C9 C10 122.46(20) 1_555 1_555 n
N7 C9 C12 116.25(24) 1_555 1_555 n
C10 C9 C12 120.86(22) 1_555 1_555 n
C2 C10 C9 118.47(21) 1_555 1_555 n
C2 C10 H11 115.9(5) 1_555 1_555 n
C9 C10 H11 119.8(5) 1_555 1_555 n
C9 C12 O13 105.32(19) 1_555 -1_666 n
C9 C12 O15 106.99(23) 1_555 -1_667 n
C9 C12 H17 112.6(4) 1_555 -2_665 n
O13 C12 O15 109.69(19) -1_666 -1_667 n
O13 C12 H17 113.0(5) -1_666 -2_665 n
O15 C12 H17 109.0(5) -1_667 -2_665 n
C12 O13 H14 108.0(7) -1_666 1_555 n
C12 O15 H16 108.0(5) -1_667 1_555 n

loop_
_geom_bond_atom_site_label_1
_geom_bond_atom_site_label_2
_geom_bond_distance
_geom_bond_site_symmetry_2
_geom_bond_publ_flag
O1 C2 1.2663(35) 1_555 n
O1 H14 1.744(6) 2_546 n
C2 O1 1.2663(35) 1_555 n
C2 N3 1.3852(33) 1_555 n
C2 C10 1.4326(33) 1_555 n
N3 C2 1.3852(33) 1_555 n
N3 H4 1.072(8) 1_555 n
N3 C5 1.381(4) 1_555 n
H4 N3 1.072(8) 1_555 n
H4 C5 2.026(10) 1_555 n
H4 O15 1.873(8) 2_546 n
C5 N3 1.381(4) 1_555 n
C5 H4 2.026(10) 1_555 n
C5 O6 1.2239(28) 1_555 n
C5 N7 1.4201(30) 1_555 n
C5 H8 2.050(8) 1_555 n
O6 C5 1.2239(28) 1_555 n
O6 H8 1.985(9) -1_665 n
O6 H16 1.979(9) 1_554 n
N7 C5 1.4201(30) 1_555 n
N7 H8 1.028(9) 1_555 n
N7 C9 1.3751(32) 1_555 n
H8 C5 2.050(8) 1_555 n
H8 O6 1.985(9) -1_665 n
H8 N7 1.028(9) 1_555 n
C9 N7 1.3751(32) 1_555 n
C9 C10 1.349(4) 1_555 n
C9 C12 1.5134(32) 1_555 n
C10 C2 1.4326(33) 1_555 n
C10 C9 1.349(4) 1_555 n
C10 H11 1.100(6) 1_555 n
H11 C10 1.100(6) 1_555 n
C12 C9 1.5134(32) 1_555 n
C12 O13 1.4019(33) -1_666 n
C12 H14 1.972(10) -1_666 n
C12 O15 1.4275(30) -1_667 n
C12 H16 1.962(9) -1_667 n
C12 H17 1.095(8) -2_555 n
O13 C12 1.4019(33) -1_666 n
O13 H14 1.020(7) 1_555 n
H14 O1 1.744(6) 2_556 n
H14 C12 1.972(10) -1_666 n
H14 O13 1.020(7) 1_555 n
O15 H4 1.873(8) 2_556 n
O15 C12 1.4275(30) -1_667 n
O15 H16 0.975(8) 1_555 n
O15 H17 2.063(9) 2_557 n
H16 O6 1.979(9) 1_556 n
H16 C12 1.962(9) -1_667 n
H16 O15 0.975(8) 1_555 n
H17 C12 1.095(8) -2_455 n
H17 O15 2.063(9) 2_547 n
